data_7116188
loop_
_publ_author_name
'Langley, Stuart K.'
'Wielechowski, Daniel P.'
'Vieru, Veacheslav'
'Chilton, Nicholas F.'
'Moubaraki, Boujemaa'
'Chibotaru, Liviu F.'
'Murray, Keith S.'

_publ_section_title
;
 The first 4d/4f single-molecule magnet containing a {Ru(III)2Dy(III)2}
 core.
;
_journal_issue 11
_journal_name_full 'Chemical communications (Cambridge, England)'
_journal_page_first 2044
_journal_page_last 2047
_journal_paper_doi 10.1039/c4cc08811e
_journal_volume 51
_journal_year 2015
_chemical_formula_sum 'C40 H48 Dy2 N4 O20 Ru2'
_chemical_formula_weight 1431.96
_chemical_name_common '[RuIII2DyIII2(OMe)2(O2CPh)4(mdea)2(NO3)2]'
_chemical_name_systematic
; 
 ? 
;
_space_group_IT_number 14
_symmetry_cell_setting monoclinic
_symmetry_space_group_name_Hall '-P 2yn'
_symmetry_space_group_name_H-M 'P 1 21/n 1'
_atom_sites_solution_hydrogens geom
_atom_sites_solution_primary direct
_atom_sites_solution_secondary difmap
_audit_creation_method SHELXL-97
_audit_update_record
;
2014-11-04 deposited with the CCDC.
2014-12-18 downloaded from the CCDC.
;
_cell_angle_alpha 90.00
_cell_angle_beta 92.44(3)
_cell_angle_gamma 90.00
_cell_formula_units_Z 2
_cell_length_a 8.0960(16)
_cell_length_b 17.161(3)
_cell_length_c 17.146(3)
_cell_measurement_reflns_used 44448
_cell_measurement_temperature 100(2)
_cell_measurement_theta_max 31.49
_cell_measurement_theta_min 2.37
_cell_volume 2380.0(8)
_computing_cell_refinement 'XDS (Kabsch, 1993)'
_computing_data_collection 'Blu-Ice (McPhillips et al, 2002)'
_computing_data_reduction 'XDS (Kabsch, 1993)'
_computing_molecular_graphics X-SEED
_computing_publication_material 'XCIF V6.12 (BrukerAXS, 2001).'
_computing_structure_refinement 'SHELXL-97 (Sheldrick, 1997)'
_computing_structure_solution 'SHELXS-97 (Sheldrick, 1990)'
_diffrn_ambient_temperature 100(2)
_diffrn_measured_fraction_theta_full 0.953
_diffrn_measured_fraction_theta_max 0.784
_diffrn_measurement_device_type synchrotron
_diffrn_measurement_method 'scans in phi'
_diffrn_radiation_monochromator 'double crystal'
_diffrn_radiation_source '3BM1 dipole'
_diffrn_radiation_type synchrotron
_diffrn_radiation_wavelength 0.71079
_diffrn_reflns_av_R_equivalents 0.0742
_diffrn_reflns_av_sigmaI/netI 0.0425
_diffrn_reflns_limit_h_max 11
_diffrn_reflns_limit_h_min -11
_diffrn_reflns_limit_k_max 25
_diffrn_reflns_limit_k_min -25
_diffrn_reflns_limit_l_max 25
_diffrn_reflns_limit_l_min -25
_diffrn_reflns_number 44448
_diffrn_reflns_theta_full 25.00
_diffrn_reflns_theta_max 31.49
_diffrn_reflns_theta_min 2.37
_exptl_absorpt_coefficient_mu 3.807
_exptl_absorpt_correction_T_max 0.873
_exptl_absorpt_correction_T_min 0.563
_exptl_absorpt_correction_type multi-scan
_exptl_absorpt_process_details SADABS
_exptl_crystal_colour yellow
_exptl_crystal_density_diffrn 1.998
_exptl_crystal_density_method 'not measured'
_exptl_crystal_description block
_exptl_crystal_F_000 1392
_exptl_crystal_preparation 'Magnetic properties'
_exptl_crystal_recrystallization_method 'layering of diethylether on to methanol solution'
_exptl_crystal_size_max 0.1
_exptl_crystal_size_mid 0.05
_exptl_crystal_size_min 0.05
_refine_diff_density_max 1.294
_refine_diff_density_min -1.295
_refine_diff_density_rms 0.150
_refine_ls_extinction_method none
_refine_ls_goodness_of_fit_ref 1.055
_refine_ls_hydrogen_treatment mixed
_refine_ls_matrix_type full
_refine_ls_number_parameters 309
_refine_ls_number_reflns 6208
_refine_ls_number_restraints 0
_refine_ls_restrained_S_all 1.055
_refine_ls_R_factor_all 0.0381
_refine_ls_R_factor_gt 0.0363
_refine_ls_shift/su_max 0.001
_refine_ls_shift/su_mean 0.000
_refine_ls_structure_factor_coef Fsqd
_refine_ls_weighting_details 'calc w=1/[\s^2^(Fo^2^)+(0.0381P)^2^+6.5369P] where P=(Fo^2^+2Fc^2^)/3'
_refine_ls_weighting_scheme calc
_refine_ls_wR_factor_gt 0.0931
_refine_ls_wR_factor_ref 0.0944
_reflns_number_gt 5858
_reflns_number_total 6208
_reflns_threshold_expression >2sigma(I)
_cod_data_source_file c4cc08811e2.cif
_cod_data_source_block c:\x-seed\ru2dy2~1\p21n
_cod_depositor_comments 'Adding full bibliography for 7116188.cif.'
_cod_original_sg_symbol_H-M P21/n
_cod_database_code 7116188

loop_
_symmetry_equiv_pos_as_xyz
'x, y, z'
'-x+1/2, y+1/2, -z+1/2'
'-x, -y, -z'
'x-1/2, -y-1/2, z-1/2'

loop_
_atom_site_label
_atom_site_type_symbol
_atom_site_fract_x
_atom_site_fract_y
_atom_site_fract_z
_atom_site_U_iso_or_equiv
_atom_site_adp_type
_atom_site_occupancy
_atom_site_symmetry_multiplicity
_atom_site_calc_flag
_atom_site_refinement_flags
Dy1 Dy 0.50359(2) 0.425516(9) 0.589027(9) 0.02978(7) Uani 1 1 d .
Ru1 Ru 0.50688(4) 0.614024(17) 0.597836(16) 0.02844(8) Uani 1 1 d .
O2 O 0.6864(4) 0.67436(17) 0.44220(16) 0.0370(6) Uani 1 1 d .
O1 O 0.6364(3) 0.53323(15) 0.52957(15) 0.0287(5) Uani 1 1 d .
O5 O 0.3638(4) 0.52935(16) 0.63449(16) 0.0338(6) Uani 1 1 d .
O6 O 0.6612(3) 0.59910(15) 0.69475(15) 0.0322(5) Uani 1 1 d .
O4 O 0.3606(3) 0.63766(16) 0.50524(16) 0.0328(5) Uani 1 1 d .
O3 O 0.6578(4) 0.70439(15) 0.56847(16) 0.0338(5) Uani 1 1 d .
O9 O 0.6100(4) 0.31118(16) 0.65847(16) 0.0400(6) Uani 1 1 d .
O7 O 0.6996(4) 0.46981(16) 0.68411(17) 0.0364(6) Uani 1 1 d .
O8 O 0.4133(4) 0.37521(18) 0.71348(18) 0.0434(7) Uani 1 1 d .
O10 O 0.5230(6) 0.2740(2) 0.7713(2) 0.0663(12) Uani 1 1 d .
C2 C 0.7170(5) 0.7154(2) 0.5015(2) 0.0323(7) Uani 1 1 d .
N2 N 0.5156(5) 0.3186(2) 0.71600(19) 0.0424(8) Uani 1 1 d .
C15 C 0.8447(5) 0.5379(2) 0.7855(2) 0.0320(7) Uani 1 1 d .
N1 N 0.3469(5) 0.6854(2) 0.6560(2) 0.0381(7) Uani 1 1 d .
C16 C 0.8896(5) 0.6097(2) 0.8179(2) 0.0349(8) Uani 1 1 d .
H16 H 0.8427 0.6564 0.7969 0.042 Uiso 1 1 calc R
C14 C 0.7270(5) 0.5342(2) 0.7164(2) 0.0308(7) Uani 1 1 d .
C4 C 0.9053(5) 0.7963(3) 0.4241(3) 0.0438(10) Uani 1 1 d .
H4 H 0.8782 0.7642 0.3802 0.053 Uiso 1 1 calc R
C3 C 0.8325(5) 0.7827(2) 0.4944(3) 0.0365(8) Uani 1 1 d .
C8 C 0.8697(6) 0.8303(2) 0.5583(3) 0.0446(10) Uani 1 1 d .
H8 H 0.8186 0.8213 0.6063 0.053 Uiso 1 1 calc R
C20 C 0.9154(6) 0.4700(3) 0.8159(3) 0.0460(10) Uani 1 1 d .
H20 H 0.8865 0.4210 0.7935 0.055 Uiso 1 1 calc R
C17 C 1.0023(6) 0.6132(3) 0.8809(3) 0.0422(9) Uani 1 1 d .
H17 H 1.0328 0.6622 0.9030 0.051 Uiso 1 1 calc R
C5 C 1.0182(6) 0.8569(3) 0.4176(4) 0.0539(13) Uani 1 1 d .
H5 H 1.0679 0.8665 0.3693 0.065 Uiso 1 1 calc R
C19 C 1.0285(8) 0.4741(3) 0.8791(3) 0.0580(14) Uani 1 1 d .
H19 H 1.0770 0.4278 0.9000 0.070 Uiso 1 1 calc R
C13 C 0.4266(8) 0.7510(3) 0.6976(4) 0.0593(13) Uani 1 1 d .
H13A H 0.4815 0.7844 0.6602 0.089 Uiso 1 1 calc R
H13B H 0.5087 0.7311 0.7363 0.089 Uiso 1 1 calc R
H13C H 0.3430 0.7812 0.7240 0.089 Uiso 1 1 calc R
C6 C 1.0569(6) 0.9022(3) 0.4805(4) 0.0607(16) Uani 1 1 d .
H6 H 1.1366 0.9424 0.4760 0.073 Uiso 1 1 calc R
C7 C 0.9822(7) 0.8914(3) 0.5520(4) 0.0597(14) Uani 1 1 d .
H7 H 1.0076 0.9247 0.5950 0.072 Uiso 1 1 calc R
C12 C 0.2407(8) 0.5530(3) 0.6857(4) 0.0606(14) Uani 1 1 d .
H12A H 0.2404 0.5171 0.7309 0.073 Uiso 1 1 calc R
H12B H 0.1309 0.5501 0.6582 0.073 Uiso 1 1 calc R
C18 C 1.0702(7) 0.5453(3) 0.9115(3) 0.0508(11) Uani 1 1 d .
H18 H 1.1462 0.5478 0.9552 0.061 Uiso 1 1 calc R
C1 C 0.8123(6) 0.5328(3) 0.5307(3) 0.0491(10) Uani 1 1 d .
H1A H 0.8495 0.5448 0.4783 0.074 Uiso 1 1 calc R
H1B H 0.8531 0.4812 0.5467 0.074 Uiso 1 1 calc R
H1C H 0.8554 0.5721 0.5677 0.074 Uiso 1 1 calc R
C9 C 0.2702(8) 0.7062(3) 0.5174(3) 0.0589(14) Uani 1 1 d .
H9A H 0.1704 0.7064 0.4820 0.071 Uiso 1 1 calc R
H9B H 0.3386 0.7518 0.5041 0.071 Uiso 1 1 calc R
C11 C 0.2701(8) 0.6334(3) 0.7140(4) 0.0601(14) Uani 1 1 d .
H11A H 0.3429 0.6315 0.7618 0.072 Uiso 1 1 calc R
H11B H 0.1633 0.6563 0.7283 0.072 Uiso 1 1 calc R
C10 C 0.2213(10) 0.7136(5) 0.5962(3) 0.086(3) Uani 1 1 d .
H10A H 0.1175 0.6840 0.6021 0.104 Uiso 1 1 calc R
H10B H 0.1974 0.7691 0.6067 0.104 Uiso 1 1 calc R

loop_
_atom_site_aniso_label
_atom_site_aniso_U_11
_atom_site_aniso_U_22
_atom_site_aniso_U_33
_atom_site_aniso_U_23
_atom_site_aniso_U_13
_atom_site_aniso_U_12
Dy1 0.03769(11) 0.02643(10) 0.02479(9) 0.00376(5) -0.00370(7) -0.00576(6)
Ru1 0.03227(16) 0.02773(14) 0.02514(13) 0.00355(9) -0.00083(11) 0.00166(9)
O2 0.0403(15) 0.0382(14) 0.0323(13) 0.0030(11) -0.0006(11) -0.0122(11)
O1 0.0297(13) 0.0290(12) 0.0271(12) 0.0014(9) -0.0016(10) -0.0018(9)
O5 0.0338(14) 0.0367(14) 0.0311(13) 0.0047(10) 0.0024(11) -0.0027(10)
O6 0.0401(15) 0.0274(12) 0.0284(12) 0.0021(10) -0.0072(11) 0.0002(10)
O4 0.0326(14) 0.0339(13) 0.0314(13) 0.0072(10) -0.0030(11) 0.0045(10)
O3 0.0417(15) 0.0268(12) 0.0326(13) 0.0033(10) -0.0024(11) -0.0026(10)
O9 0.0589(19) 0.0311(14) 0.0297(13) 0.0047(10) -0.0039(12) -0.0046(12)
O7 0.0442(16) 0.0303(13) 0.0336(14) 0.0022(10) -0.0112(12) -0.0045(11)
O8 0.056(2) 0.0402(16) 0.0339(14) 0.0048(12) 0.0042(13) -0.0078(13)
O10 0.123(4) 0.0425(18) 0.0335(16) 0.0161(14) 0.0022(19) -0.006(2)
C2 0.0336(18) 0.0292(17) 0.0335(17) 0.0056(13) -0.0062(15) -0.0022(13)
N2 0.067(2) 0.0335(17) 0.0260(15) 0.0026(13) -0.0053(15) -0.0133(16)
C15 0.0326(18) 0.0343(18) 0.0286(16) 0.0020(14) -0.0040(14) -0.0034(13)
N1 0.0433(19) 0.0375(17) 0.0337(16) 0.0019(13) 0.0044(14) 0.0101(14)
C16 0.0310(19) 0.039(2) 0.0348(18) -0.0010(15) -0.0031(15) -0.0026(14)
C14 0.0325(18) 0.0321(17) 0.0275(16) 0.0036(13) -0.0016(14) -0.0017(13)
C4 0.037(2) 0.039(2) 0.055(3) 0.0140(18) -0.0051(19) -0.0076(16)
C3 0.0343(19) 0.0292(17) 0.045(2) 0.0078(15) -0.0087(16) -0.0033(13)
C8 0.047(2) 0.0307(19) 0.055(3) 0.0025(17) -0.015(2) -0.0038(16)
C20 0.055(3) 0.034(2) 0.047(2) 0.0057(17) -0.018(2) -0.0017(17)
C17 0.041(2) 0.046(2) 0.038(2) -0.0054(17) -0.0075(17) -0.0039(16)
C5 0.038(2) 0.043(3) 0.079(4) 0.025(2) -0.003(2) -0.0069(18)
C19 0.071(3) 0.047(3) 0.053(3) 0.012(2) -0.031(3) -0.001(2)
C13 0.067(4) 0.048(3) 0.064(3) -0.017(2) 0.016(3) 0.002(2)
C6 0.042(2) 0.036(2) 0.104(5) 0.020(3) -0.010(3) -0.0080(18)
C7 0.061(3) 0.038(2) 0.078(4) -0.001(2) -0.023(3) -0.010(2)
C12 0.069(4) 0.055(3) 0.061(3) 0.008(2) 0.035(3) 0.003(3)
C18 0.056(3) 0.055(3) 0.040(2) -0.003(2) -0.015(2) -0.004(2)
C1 0.043(3) 0.054(3) 0.050(3) 0.000(2) -0.003(2) -0.0018(19)
C9 0.073(4) 0.061(3) 0.043(2) 0.004(2) -0.005(2) 0.037(3)
C11 0.065(4) 0.054(3) 0.065(3) -0.003(2) 0.033(3) 0.004(2)
C10 0.099(5) 0.111(6) 0.048(3) -0.007(3) -0.009(3) 0.075(5)

loop_
_atom_type_symbol
_atom_type_description
_atom_type_scat_dispersion_real
_atom_type_scat_dispersion_imag
_atom_type_scat_source
C C 0.0033 0.0016 'International Tables Vol C Tables 4.2.6.8 and 6.1.1.4'
H H 0.0000 0.0000 'International Tables Vol C Tables 4.2.6.8 and 6.1.1.4'
N N 0.0061 0.0033 'International Tables Vol C Tables 4.2.6.8 and 6.1.1.4'
O O 0.0106 0.0060 'International Tables Vol C Tables 4.2.6.8 and 6.1.1.4'
Ru Ru -1.2594 0.8363 'International Tables Vol C Tables 4.2.6.8 and 6.1.1.4'
Dy Dy -0.1892 4.4098 'International Tables Vol C Tables 4.2.6.8 and 6.1.1.4'

loop_
_geom_angle_atom_site_label_1
_geom_angle_atom_site_label_2
_geom_angle_atom_site_label_3
_geom_angle
_geom_angle_site_symmetry_1
_geom_angle_site_symmetry_3
O5 Dy1 O4 152.22(9) . 3_666
O5 Dy1 O2 108.68(11) . 3_666
O4 Dy1 O2 79.72(10) 3_666 3_666
O5 Dy1 O7 80.77(11) . .
O4 Dy1 O7 108.36(11) 3_666 .
O2 Dy1 O7 144.04(10) 3_666 .
O5 Dy1 O1 77.22(10) . .
O4 Dy1 O1 79.93(10) 3_666 .
O2 Dy1 O1 140.31(9) 3_666 .
O7 Dy1 O1 75.11(9) . .
O5 Dy1 O1 80.47(9) . 3_666
O4 Dy1 O1 76.25(9) 3_666 3_666
O2 Dy1 O1 74.95(9) 3_666 3_666
O7 Dy1 O1 140.76(9) . 3_666
O1 Dy1 O1 67.28(10) . 3_666
O5 Dy1 O9 129.57(10) . .
O4 Dy1 O9 77.94(10) 3_666 .
O2 Dy1 O9 74.81(10) 3_666 .
O7 Dy1 O9 72.97(10) . .
O1 Dy1 O9 132.56(10) . .
O1 Dy1 O9 143.07(9) 3_666 .
O5 Dy1 O8 78.75(11) . .
O4 Dy1 O8 128.73(11) 3_666 .
O2 Dy1 O8 73.97(10) 3_666 .
O7 Dy1 O8 74.16(11) . .
O1 Dy1 O8 143.45(10) . .
O1 Dy1 O8 134.30(11) 3_666 .
O9 Dy1 O8 53.17(11) . .
O5 Dy1 N2 104.18(11) . .
O4 Dy1 N2 103.61(11) 3_666 .
O2 Dy1 N2 72.83(10) 3_666 .
O7 Dy1 N2 71.22(10) . .
O1 Dy1 N2 145.50(10) . .
O1 Dy1 N2 147.20(10) 3_666 .
O9 Dy1 N2 26.62(11) . .
O8 Dy1 N2 26.55(12) . .
O5 Dy1 Ru1 37.06(7) . .
O4 Dy1 Ru1 120.48(7) 3_666 .
O2 Dy1 Ru1 138.02(8) 3_666 .
O7 Dy1 Ru1 68.96(7) . .
O1 Dy1 Ru1 40.88(7) . .
O1 Dy1 Ru1 75.33(6) 3_666 .
O9 Dy1 Ru1 141.31(7) . .
O8 Dy1 Ru1 108.33(8) . .
N2 Dy1 Ru1 127.47(7) . .
O5 Dy1 Ru1 120.48(7) . 3_666
O4 Dy1 Ru1 36.55(7) 3_666 3_666
O2 Dy1 Ru1 68.67(7) 3_666 3_666
O7 Dy1 Ru1 137.22(8) . 3_666
O1 Dy1 Ru1 74.69(6) . 3_666
O1 Dy1 Ru1 40.33(7) 3_666 3_666
O9 Dy1 Ru1 107.80(7) . 3_666
O8 Dy1 Ru1 141.79(8) . 3_666
N2 Dy1 Ru1 127.88(7) . 3_666
Ru1 Dy1 Ru1 104.631(8) . 3_666
O5 Dy1 Dy1 76.57(7) . 3_666
O4 Dy1 Dy1 75.65(7) 3_666 3_666
O2 Dy1 Dy1 107.80(7) 3_666 3_666
O7 Dy1 Dy1 108.14(7) . 3_666
O1 Dy1 Dy1 33.67(6) . 3_666
O1 Dy1 Dy1 33.61(6) 3_666 3_666
O9 Dy1 Dy1 152.42(8) . 3_666
O8 Dy1 Dy1 154.41(8) . 3_666
N2 Dy1 Dy1 178.86(9) . 3_666
Ru1 Dy1 Dy1 52.703(10) . 3_666
Ru1 Dy1 Dy1 51.928(13) 3_666 3_666
O5 Ru1 O4 93.84(12) . .
O5 Ru1 O3 175.66(11) . .
O4 Ru1 O3 89.45(11) . .
O5 Ru1 O6 89.74(11) . .
O4 Ru1 O6 175.35(11) . .
O3 Ru1 O6 86.83(11) . .
O5 Ru1 N1 83.95(14) . .
O4 Ru1 N1 84.26(13) . .
O3 Ru1 N1 93.57(13) . .
O6 Ru1 N1 93.18(13) . .
O5 Ru1 O1 90.29(12) . .
O4 Ru1 O1 89.10(11) . .
O3 Ru1 O1 92.59(11) . .
O6 Ru1 O1 93.85(11) . .
N1 Ru1 O1 170.88(13) . .
O5 Ru1 Dy1 43.70(9) . .
O4 Ru1 Dy1 99.42(8) . .
O3 Ru1 Dy1 138.41(8) . .
O6 Ru1 Dy1 85.22(7) . .
N1 Ru1 Dy1 127.56(11) . .
O1 Ru1 Dy1 47.50(7) . .
O5 Ru1 Dy1 99.66(9) . 3_666
O4 Ru1 Dy1 42.98(8) . 3_666
O3 Ru1 Dy1 84.68(8) . 3_666
O6 Ru1 Dy1 139.16(8) . 3_666
N1 Ru1 Dy1 127.15(10) . 3_666
O1 Ru1 Dy1 46.90(7) . 3_666
Dy1 Ru1 Dy1 75.369(8) . 3_666
C2 O2 Dy1 134.4(3) . 3_666
C1 O1 Ru1 121.0(3) . .
C1 O1 Dy1 117.3(3) . .
Ru1 O1 Dy1 91.62(10) . .
C1 O1 Dy1 116.7(3) . 3_666
Ru1 O1 Dy1 92.77(10) . 3_666
Dy1 O1 Dy1 112.72(10) . 3_666
C12 O5 Ru1 115.1(3) . .
C12 O5 Dy1 144.5(3) . .
Ru1 O5 Dy1 99.24(12) . .
C14 O6 Ru1 125.0(2) . .
C9 O4 Ru1 110.5(3) . .
C9 O4 Dy1 140.9(3) . 3_666
Ru1 O4 Dy1 100.47(11) . 3_666
C2 O3 Ru1 125.7(2) . .
N2 O9 Dy1 94.9(2) . .
C14 O7 Dy1 133.9(2) . .
N2 O8 Dy1 94.6(2) . .
O2 C2 O3 125.3(3) . .
O2 C2 C3 118.1(4) . .
O3 C2 C3 116.7(3) . .
O10 N2 O8 121.0(4) . .
O10 N2 O9 121.7(4) . .
O8 N2 O9 117.3(3) . .
O10 N2 Dy1 178.6(3) . .
O8 N2 Dy1 58.85(19) . .
O9 N2 Dy1 58.45(19) . .
C20 C15 C16 119.7(4) . .
C20 C15 C14 120.1(4) . .
C16 C15 C14 120.1(4) . .
C13 N1 C11 108.8(4) . .
C13 N1 C10 110.9(5) . .
C11 N1 C10 111.1(5) . .
C13 N1 Ru1 114.6(3) . .
C11 N1 Ru1 104.8(3) . .
C10 N1 Ru1 106.5(3) . .
C17 C16 C15 120.1(4) . .
C17 C16 H16 120.0 . .
C15 C16 H16 120.0 . .
O7 C14 O6 125.1(3) . .
O7 C14 C15 119.0(3) . .
O6 C14 C15 115.9(3) . .
C3 C4 C5 120.0(5) . .
C3 C4 H4 120.0 . .
C5 C4 H4 120.0 . .
C4 C3 C8 120.2(4) . .
C4 C3 C2 119.5(4) . .
C8 C3 C2 120.3(4) . .
C3 C8 C7 120.0(5) . .
C3 C8 H8 120.0 . .
C7 C8 H8 120.0 . .
C15 C20 C19 119.8(4) . .
C15 C20 H20 120.1 . .
C19 C20 H20 120.1 . .
C18 C17 C16 119.9(4) . .
C18 C17 H17 120.1 . .
C16 C17 H17 120.1 . .
C6 C5 C4 119.7(5) . .
C6 C5 H5 120.1 . .
C4 C5 H5 120.1 . .
C18 C19 C20 120.0(5) . .
C18 C19 H19 120.0 . .
C20 C19 H19 120.0 . .
N1 C13 H13A 109.5 . .
N1 C13 H13B 109.5 . .
H13A C13 H13B 109.5 . .
N1 C13 H13C 109.5 . .
H13A C13 H13C 109.5 . .
H13B C13 H13C 109.5 . .
C5 C6 C7 121.7(5) . .
C5 C6 H6 119.2 . .
C7 C6 H6 119.2 . .
C8 C7 C6 118.4(5) . .
C8 C7 H7 120.8 . .
C6 C7 H7 120.8 . .
O5 C12 C11 111.3(4) . .
O5 C12 H12A 109.4 . .
C11 C12 H12A 109.4 . .
O5 C12 H12B 109.4 . .
C11 C12 H12B 109.4 . .
H12A C12 H12B 108.0 . .
C19 C18 C17 120.5(4) . .
C19 C18 H18 119.8 . .
C17 C18 H18 119.8 . .
O1 C1 H1A 109.5 . .
O1 C1 H1B 109.5 . .
H1A C1 H1B 109.5 . .
O1 C1 H1C 109.5 . .
H1A C1 H1C 109.5 . .
H1B C1 H1C 109.5 . .
O4 C9 C10 112.4(4) . .
O4 C9 H9A 109.1 . .
C10 C9 H9A 109.1 . .
O4 C9 H9B 109.1 . .
C10 C9 H9B 109.1 . .
H9A C9 H9B 107.9 . .
C12 C11 N1 113.9(4) . .
C12 C11 H11A 108.8 . .
N1 C11 H11A 108.8 . .
C12 C11 H11B 108.8 . .
N1 C11 H11B 108.8 . .
H11A C11 H11B 107.7 . .
C9 C10 N1 114.3(5) . .
C9 C10 H10A 108.7 . .
N1 C10 H10A 108.7 . .
C9 C10 H10B 108.7 . .
N1 C10 H10B 108.7 . .
H10A C10 H10B 107.6 . .

loop_
_geom_bond_atom_site_label_1
_geom_bond_atom_site_label_2
_geom_bond_distance
_geom_bond_site_symmetry_2
Dy1 O5 2.267(3) .
Dy1 O4 2.269(3) 3_666
Dy1 O2 2.350(3) 3_666
Dy1 O7 2.353(3) .
Dy1 O1 2.389(3) .
Dy1 O1 2.392(3) 3_666
Dy1 O9 2.434(3) .
Dy1 O8 2.443(3) .
Dy1 N2 2.845(3) .
Dy1 Ru1 3.2386(7) .
Dy1 Ru1 3.2726(7) 3_666
Dy1 Dy1 3.9804(6) 3_666
Ru1 O5 1.977(3) .
Ru1 O4 1.982(3) .
Ru1 O3 2.050(3) .
Ru1 O6 2.052(3) .
Ru1 N1 2.069(3) .
Ru1 O1 2.120(3) .
Ru1 Dy1 3.2725(7) 3_666
O2 C2 1.254(5) .
O2 Dy1 2.350(3) 3_666
O1 C1 1.424(6) .
O1 Dy1 2.392(3) 3_666
O5 C12 1.416(6) .
O6 C14 1.283(5) .
O4 C9 1.406(5) .
O4 Dy1 2.269(3) 3_666
O3 C2 1.277(5) .
O9 N2 1.280(5) .
O7 C14 1.252(5) .
O8 N2 1.276(5) .
O10 N2 1.219(4) .
C2 C3 1.495(5) .
C15 C20 1.389(6) .
C15 C16 1.394(5) .
C15 C14 1.489(5) .
N1 C13 1.467(7) .
N1 C11 1.491(6) .
N1 C10 1.494(6) .
C16 C17 1.384(6) .
C16 H16 0.9500 .
C4 C3 1.384(6) .
C4 C5 1.393(6) .
C4 H4 0.9500 .
C3 C8 1.390(6) .
C8 C7 1.395(7) .
C8 H8 0.9500 .
C20 C19 1.391(6) .
C20 H20 0.9500 .
C17 C18 1.382(7) .
C17 H17 0.9500 .
C5 C6 1.355(9) .
C5 H5 0.9500 .
C19 C18 1.378(7) .
C19 H19 0.9500 .
C13 H13A 0.9800 .
C13 H13B 0.9800 .
C13 H13C 0.9800 .
C6 C7 1.402(10) .
C6 H6 0.9500 .
C7 H7 0.9500 .
C12 C11 1.478(8) .
C12 H12A 0.9900 .
C12 H12B 0.9900 .
C18 H18 0.9500 .
C1 H1A 0.9800 .
C1 H1B 0.9800 .
C1 H1C 0.9800 .
C9 C10 1.431(8) .
C9 H9A 0.9900 .
C9 H9B 0.9900 .
C11 H11A 0.9900 .
C11 H11B 0.9900 .
C10 H10A 0.9900 .
C10 H10B 0.9900 .
